data_7039482
loop_
_publ_author_name
'Farrell, Kevin'
'M\"uller-Bunz, Helge'
'Albrecht, Martin'

_publ_section_title
;
 Versatile bonding and coordination modes of ditriazolylidene ligands in
 rhodium(iii) and iridium(iii) complexes.
;
_journal_issue 40
_journal_name_full 'Dalton transactions (Cambridge, England : 2003)'
_journal_page_first 15859
_journal_page_last 15871
_journal_paper_doi 10.1039/c6dt01760f
_journal_volume 45
_journal_year 2016
_chemical_formula_moiety 'C23 H37 Cl N6 Rh, 0.21 (B F4), 0.79 (Cl), 0.24 (H2 O)'
_chemical_formula_sum 'C23 H37.48 B0.21 Cl1.79 F0.84 N6 O0.24 Rh'
_chemical_formula_weight 586.33
_chemical_name_systematic
; 
 ? 
;
_space_group_IT_number 14
_symmetry_cell_setting monoclinic
_symmetry_space_group_name_Hall '-P 2ybc'
_symmetry_space_group_name_H-M 'P 1 21/c 1'
_atom_sites_solution_hydrogens geom
_atom_sites_solution_primary direct
_atom_sites_solution_secondary difmap
_audit_creation_method SHELXL-97
_audit_update_record
;
2016-05-03 deposited with the CCDC.
2016-06-03 downloaded from the CCDC.
;
_cell_angle_alpha 90.00
_cell_angle_beta 92.342(4)
_cell_angle_gamma 90.00
_cell_formula_units_Z 4
_cell_length_a 9.4774(4)
_cell_length_b 17.4666(7)
_cell_length_c 15.7881(6)
_cell_measurement_reflns_used 9618
_cell_measurement_temperature 100(2)
_cell_measurement_theta_max 26.7260
_cell_measurement_theta_min 3.1520
_cell_volume 2611.35(18)
_computing_cell_refinement
; 
CrysAlisPro, Agilent Technologies, 
Version 1.171.36.24a (release 19-12-2012 CrysAlis171 .NET) 
(compiled Dec 19 2012,11:08:27) 
;
_computing_data_collection
; 
CrysAlisPro, Agilent Technologies, 
Version 1.171.36.24a (release 19-12-2012 CrysAlis171 .NET) 
(compiled Dec 19 2012,11:08:27) 
;
_computing_data_reduction
; 
CrysAlisPro, Agilent Technologies, 
Version 1.171.36.24a (release 19-12-2012 CrysAlis171 .NET) 
(compiled Dec 19 2012,11:08:27) 
;
_computing_structure_refinement 'SHELXL-97 (Sheldrick, 2008)'
_computing_structure_solution 'SHELXS-97 (Sheldrick, 2008)'
_diffrn_ambient_temperature 100(2)
_diffrn_detector_area_resol_mean 10.3196
_diffrn_measured_fraction_theta_full 0.993
_diffrn_measured_fraction_theta_max 0.993
_diffrn_measurement_device_type 'SuperNova, Dual, Cu at zero, Atlas'
_diffrn_measurement_method '\w scans'
_diffrn_radiation_monochromator mirror
_diffrn_radiation_source 'SuperNova (Mo) X-ray Source'
_diffrn_radiation_type MoK\a
_diffrn_radiation_wavelength 0.71073
_diffrn_reflns_av_R_equivalents 0.0483
_diffrn_reflns_av_sigmaI/netI 0.0339
_diffrn_reflns_limit_h_max 11
_diffrn_reflns_limit_h_min -11
_diffrn_reflns_limit_k_max 22
_diffrn_reflns_limit_k_min -22
_diffrn_reflns_limit_l_max 19
_diffrn_reflns_limit_l_min -19
_diffrn_reflns_number 27799
_diffrn_reflns_theta_full 26.81
_diffrn_reflns_theta_max 26.81
_diffrn_reflns_theta_min 2.81
_exptl_absorpt_coefficient_mu 0.867
_exptl_absorpt_correction_T_max 0.975
_exptl_absorpt_correction_T_min 0.868
_exptl_absorpt_correction_type analytical
_exptl_absorpt_process_details
; 
CrysAlisPro, Agilent Technologies, 
Version 1.171.36.24a (release 19-12-2012 CrysAlis171 .NET) 
(compiled Dec 19 2012,11:08:27) 
;
_exptl_crystal_colour 'clear orange'
_exptl_crystal_density_diffrn 1.491
_exptl_crystal_density_method 'not measured'
_exptl_crystal_description plate
_exptl_crystal_F_000 1213.4
_exptl_crystal_recrystallization_method 'Re-crystallisation from solvent'
_exptl_crystal_size_max 0.2270
_exptl_crystal_size_mid 0.1286
_exptl_crystal_size_min 0.0296
_refine_diff_density_max 0.560
_refine_diff_density_min -0.759
_refine_diff_density_rms 0.075
_refine_ls_extinction_method none
_refine_ls_goodness_of_fit_ref 1.047
_refine_ls_hydrogen_treatment constr
_refine_ls_matrix_type full
_refine_ls_number_parameters 323
_refine_ls_number_reflns 5534
_refine_ls_number_restraints 6
_refine_ls_restrained_S_all 1.047
_refine_ls_R_factor_all 0.0367
_refine_ls_R_factor_gt 0.0308
_refine_ls_shift/su_max 0.002
_refine_ls_shift/su_mean 0.000
_refine_ls_structure_factor_coef Fsqd
_refine_ls_weighting_details 'calc w=1/[\s^2^(Fo^2^)+(0.0270P)^2^+2.4195P] where P=(Fo^2^+2Fc^2^)/3'
_refine_ls_weighting_scheme calc
_refine_ls_wR_factor_gt 0.0679
_refine_ls_wR_factor_ref 0.0713
_reflns_number_gt 4936
_reflns_number_total 5534
_reflns_threshold_expression I>2\s(I)
_cod_data_source_file c6dt01760f2.cif
_cod_data_source_block alb389_7
_cod_depositor_comments 'Adding full bibliography for 7039479--7039482.cif.'
_cod_original_sg_symbol_H-M 'P 21/c'
_cod_database_code 7039482

loop_
_symmetry_equiv_pos_as_xyz
'x, y, z'
'-x, y+1/2, -z+1/2'
'-x, -y, -z'
'x, -y-1/2, z-1/2'

loop_
_atom_site_label
_atom_site_type_symbol
_atom_site_fract_x
_atom_site_fract_y
_atom_site_fract_z
_atom_site_U_iso_or_equiv
_atom_site_adp_type
_atom_site_occupancy
_atom_site_symmetry_multiplicity
_atom_site_calc_flag
_atom_site_refinement_flags
_atom_site_disorder_assembly
_atom_site_disorder_group
Rh Rh 0.219643(18) 0.528032(9) 0.737163(11) 0.01660(6) Uani 1 1 d . . .
Cl1 Cl 0.34980(6) 0.64156(3) 0.77830(4) 0.02515(13) Uani 1 1 d . . .
C1 C 0.3867(2) 0.46951(12) 0.69404(14) 0.0175(4) Uani 1 1 d . . .
N1 N 0.4855(2) 0.49574(11) 0.63984(12) 0.0185(4) Uani 1 1 d . . .
C8 C 0.5165(3) 0.57408(13) 0.61258(15) 0.0218(5) Uani 1 1 d . . .
H8A H 0.4387 0.6084 0.6284 0.026 Uiso 1 1 calc R . .
H8B H 0.5219 0.5752 0.5501 0.026 Uiso 1 1 calc R . .
C9 C 0.6538(3) 0.60324(15) 0.65238(18) 0.0294(6) Uani 1 1 d . . .
H9A H 0.6434 0.6105 0.7134 0.044 Uiso 1 1 calc R . .
H9B H 0.6782 0.6522 0.6263 0.044 Uiso 1 1 calc R . .
H9C H 0.7289 0.5659 0.6433 0.044 Uiso 1 1 calc R . .
N2 N 0.5637(2) 0.44073(11) 0.60626(13) 0.0228(4) Uani 1 1 d . . .
N3 N 0.5140(2) 0.37741(11) 0.63956(13) 0.0233(4) Uani 1 1 d . . .
C10 C 0.5691(3) 0.30388(14) 0.6118(2) 0.0380(7) Uani 1 1 d . . .
H10A H 0.6496 0.3126 0.5759 0.057 Uiso 0.792(4) 1 calc PR . 1
H10B H 0.4949 0.2762 0.5793 0.057 Uiso 0.792(4) 1 calc PR . 1
H10C H 0.5997 0.2735 0.6614 0.057 Uiso 0.792(4) 1 calc PR . 1
H10D H 0.5132 0.2623 0.6352 0.057 Uiso 0.208(4) 1 calc PR . 2
H10E H 0.6678 0.2987 0.6318 0.057 Uiso 0.208(4) 1 calc PR . 2
H10F H 0.5631 0.3013 0.5497 0.057 Uiso 0.208(4) 1 calc PR . 2
C2 C 0.4077(2) 0.39081(13) 0.69286(15) 0.0210(5) Uani 1 1 d . . .
C3 C 0.3434(3) 0.33034(14) 0.74560(16) 0.0272(5) Uani 1 1 d . . .
H3A H 0.3357 0.2821 0.7128 0.033 Uiso 1 1 calc R . .
H3B H 0.2470 0.3462 0.7601 0.033 Uiso 1 1 calc R . .
C4 C 0.4331(3) 0.31666(14) 0.82724(17) 0.0319(6) Uani 1 1 d . . .
H4A H 0.3779 0.2860 0.8669 0.038 Uiso 1 1 calc R . .
H4B H 0.5180 0.2868 0.8136 0.038 Uiso 1 1 calc R . .
C5 C 0.4791(3) 0.39134(14) 0.87060(16) 0.0279(6) Uani 1 1 d . . .
H5A H 0.5432 0.3786 0.9197 0.034 Uiso 1 1 calc R . .
H5B H 0.5341 0.4215 0.8303 0.034 Uiso 1 1 calc R . .
C6 C 0.3623(3) 0.44092(13) 0.90120(15) 0.0229(5) Uani 1 1 d . . .
C7 C 0.2669(3) 0.49195(13) 0.86076(15) 0.0205(5) Uani 1 1 d . . .
N4 N 0.2041(2) 0.52500(11) 0.92896(12) 0.0218(4) Uani 1 1 d . . .
C11 C 0.1032(3) 0.58933(14) 0.93130(16) 0.0273(5) Uani 1 1 d . . .
H11A H 0.0158 0.5718 0.9577 0.033 Uiso 1 1 calc R . .
H11B H 0.0778 0.6057 0.8726 0.033 Uiso 1 1 calc R . .
C12 C 0.1636(3) 0.65682(17) 0.98066(19) 0.0408(7) Uani 1 1 d . . .
H12A H 0.1831 0.6417 1.0398 0.061 Uiso 1 1 calc R . .
H12B H 0.0955 0.6990 0.9785 0.061 Uiso 1 1 calc R . .
H12C H 0.2515 0.6734 0.9557 0.061 Uiso 1 1 calc R . .
N5 N 0.2488(2) 0.49873(12) 1.00459(13) 0.0249(4) Uani 1 1 d . . .
N6 N 0.3446(2) 0.44755(11) 0.98602(13) 0.0245(4) Uani 1 1 d . . .
C13 C 0.4138(3) 0.40558(15) 1.05655(16) 0.0313(6) Uani 1 1 d . . .
H13A H 0.3836 0.3519 1.0546 0.047 Uiso 1 1 calc R . .
H13B H 0.3875 0.4284 1.1104 0.047 Uiso 1 1 calc R . .
H13C H 0.5165 0.4083 1.0519 0.047 Uiso 1 1 calc R . .
C14 C 0.0457(3) 0.46440(13) 0.67762(16) 0.0231(5) Uani 1 1 d . . .
C15 C -0.0183(3) 0.51981(14) 0.73211(15) 0.0227(5) Uani 1 1 d . . .
C16 C 0.0180(2) 0.59379(13) 0.70502(15) 0.0220(5) Uani 1 1 d . . .
C17 C 0.1020(2) 0.58525(13) 0.63016(15) 0.0217(5) Uani 1 1 d . . .
C18 C 0.1143(2) 0.50647(14) 0.61203(15) 0.0211(5) Uani 1 1 d . . .
C19 C 0.0079(3) 0.38114(15) 0.67426(18) 0.0319(6) Uani 1 1 d . . .
H19A H 0.0800 0.3530 0.6442 0.048 Uiso 1 1 calc R . .
H19B H -0.0840 0.3748 0.6444 0.048 Uiso 1 1 calc R . .
H19C H 0.0030 0.3611 0.7321 0.048 Uiso 1 1 calc R . .
C20 C -0.1166(3) 0.49828(16) 0.80034(17) 0.0314(6) Uani 1 1 d . . .
H20A H -0.0697 0.4615 0.8391 0.047 Uiso 1 1 calc R . .
H20B H -0.2021 0.4750 0.7746 0.047 Uiso 1 1 calc R . .
H20C H -0.1420 0.5442 0.8319 0.047 Uiso 1 1 calc R . .
C21 C -0.0263(3) 0.67007(15) 0.73801(17) 0.0300(6) Uani 1 1 d . . .
H21A H -0.0873 0.6626 0.7860 0.045 Uiso 1 1 calc R . .
H21B H -0.0782 0.6982 0.6930 0.045 Uiso 1 1 calc R . .
H21C H 0.0575 0.6993 0.7567 0.045 Uiso 1 1 calc R . .
C22 C 0.1506(3) 0.65068(15) 0.57810(17) 0.0315(6) Uani 1 1 d . . .
H22A H 0.1981 0.6886 0.6151 0.047 Uiso 1 1 calc R . .
H22B H 0.0691 0.6745 0.5484 0.047 Uiso 1 1 calc R . .
H22C H 0.2166 0.6320 0.5366 0.047 Uiso 1 1 calc R . .
C23 C 0.1801(3) 0.47180(15) 0.53615(16) 0.0260(5) Uani 1 1 d . . .
H23A H 0.2567 0.5049 0.5179 0.039 Uiso 1 1 calc R . .
H23B H 0.1085 0.4667 0.4899 0.039 Uiso 1 1 calc R . .
H23C H 0.2182 0.4212 0.5510 0.039 Uiso 1 1 calc R . .
Cl2 Cl 0.21349(11) 0.25938(8) 0.51915(7) 0.0376(4) Uani 0.792(4) 1 d P A 1
B B 0.2040(15) 0.2378(9) 0.5053(10) 0.034(7) Uiso 0.208(4) 1 d PD A 2
F1 F 0.3330(12) 0.2692(6) 0.5108(7) 0.064(3) Uiso 0.208(4) 1 d PD A 2
F2 F 0.1707(16) 0.1954(8) 0.4386(9) 0.091(4) Uiso 0.208(4) 1 d PD A 2
F3 F 0.1097(17) 0.2956(9) 0.5029(10) 0.107(5) Uiso 0.208(4) 1 d PD A 2
F4 F 0.1827(15) 0.2015(8) 0.5794(9) 0.096(5) Uiso 0.208(4) 1 d PD A 2
O O 0.0606(9) 0.1585(5) 0.3923(5) 0.0346(18) Uiso 0.237(7) 1 d P B 1

loop_
_atom_site_aniso_label
_atom_site_aniso_U_11
_atom_site_aniso_U_22
_atom_site_aniso_U_33
_atom_site_aniso_U_23
_atom_site_aniso_U_13
_atom_site_aniso_U_12
Rh 0.01871(11) 0.01539(10) 0.01580(10) 0.00017(7) 0.00215(7) 0.00022(7)
Cl1 0.0306(3) 0.0206(3) 0.0242(3) -0.0030(2) 0.0008(2) -0.0038(2)
C1 0.0189(11) 0.0189(11) 0.0144(11) 0.0007(8) -0.0010(8) -0.0003(9)
N1 0.0183(10) 0.0185(9) 0.0188(10) 0.0004(8) 0.0009(7) 0.0014(7)
C8 0.0252(13) 0.0195(11) 0.0210(12) 0.0024(9) 0.0040(9) -0.0010(9)
C9 0.0235(13) 0.0263(13) 0.0383(15) 0.0022(11) 0.0004(11) -0.0040(10)
N2 0.0233(11) 0.0198(10) 0.0257(11) 0.0004(8) 0.0053(8) 0.0038(8)
N3 0.0267(11) 0.0193(10) 0.0243(11) 0.0009(8) 0.0047(8) 0.0037(8)
C10 0.0450(17) 0.0190(12) 0.0514(18) -0.0018(12) 0.0216(14) 0.0088(11)
C2 0.0223(12) 0.0202(11) 0.0204(12) -0.0009(9) 0.0016(9) 0.0013(9)
C3 0.0354(15) 0.0178(11) 0.0289(14) -0.0002(10) 0.0077(11) 0.0008(10)
C4 0.0472(17) 0.0209(12) 0.0281(14) 0.0054(11) 0.0070(12) 0.0118(11)
C5 0.0333(14) 0.0283(13) 0.0220(13) 0.0023(10) -0.0011(10) 0.0100(11)
C6 0.0296(13) 0.0205(11) 0.0185(12) 0.0009(9) 0.0004(10) -0.0014(10)
C7 0.0239(12) 0.0186(11) 0.0193(12) -0.0009(9) 0.0034(9) -0.0010(9)
N4 0.0261(11) 0.0207(10) 0.0187(10) 0.0001(8) 0.0035(8) -0.0006(8)
C11 0.0298(14) 0.0277(13) 0.0247(13) -0.0022(10) 0.0066(10) 0.0067(10)
C12 0.0504(19) 0.0338(15) 0.0379(16) -0.0111(13) -0.0035(13) 0.0117(13)
N5 0.0315(12) 0.0246(10) 0.0189(10) 0.0004(8) 0.0035(8) -0.0013(9)
N6 0.0338(12) 0.0221(10) 0.0177(10) 0.0017(8) 0.0011(8) 0.0016(9)
C13 0.0459(16) 0.0278(13) 0.0197(13) 0.0048(10) -0.0042(11) 0.0021(11)
C14 0.0211(12) 0.0236(12) 0.0245(13) -0.0018(10) -0.0008(9) -0.0023(9)
C15 0.0197(12) 0.0254(12) 0.0230(12) 0.0009(10) 0.0014(9) -0.0001(9)
C16 0.0178(12) 0.0236(12) 0.0244(12) 0.0006(10) -0.0002(9) 0.0022(9)
C17 0.0210(12) 0.0226(11) 0.0213(12) 0.0037(9) -0.0002(9) 0.0015(9)
C18 0.0183(12) 0.0263(12) 0.0183(12) 0.0005(10) -0.0038(9) 0.0005(9)
C19 0.0310(14) 0.0248(13) 0.0398(16) -0.0020(11) 0.0020(12) -0.0045(11)
C20 0.0266(14) 0.0369(14) 0.0316(15) 0.0031(12) 0.0097(11) -0.0018(11)
C21 0.0289(14) 0.0256(13) 0.0354(15) -0.0036(11) -0.0004(11) 0.0054(10)
C22 0.0348(15) 0.0297(13) 0.0298(14) 0.0091(11) -0.0006(11) -0.0009(11)
C23 0.0225(13) 0.0346(14) 0.0208(12) -0.0055(10) -0.0013(10) 0.0013(10)
Cl2 0.0354(6) 0.0324(6) 0.0450(6) -0.0090(5) 0.0013(4) 0.0110(4)

loop_
_atom_type_symbol
_atom_type_description
_atom_type_scat_dispersion_real
_atom_type_scat_dispersion_imag
_atom_type_scat_source
C C 0.0033 0.0016 'International Tables Vol C Tables 4.2.6.8 and 6.1.1.4'
H H 0.0000 0.0000 'International Tables Vol C Tables 4.2.6.8 and 6.1.1.4'
B B 0.0013 0.0007 'International Tables Vol C Tables 4.2.6.8 and 6.1.1.4'
Cl Cl 0.1484 0.1585 'International Tables Vol C Tables 4.2.6.8 and 6.1.1.4'
F F 0.0171 0.0103 'International Tables Vol C Tables 4.2.6.8 and 6.1.1.4'
N N 0.0061 0.0033 'International Tables Vol C Tables 4.2.6.8 and 6.1.1.4'
O O 0.0106 0.0060 'International Tables Vol C Tables 4.2.6.8 and 6.1.1.4'
Rh Rh -1.1178 0.9187 'International Tables Vol C Tables 4.2.6.8 and 6.1.1.4'

loop_
_geom_angle_atom_site_label_1
_geom_angle_atom_site_label_2
_geom_angle_atom_site_label_3
_geom_angle
C1 Rh C7 91.21(9)
C1 Rh C14 100.73(9)
C7 Rh C14 112.43(9)
C1 Rh C18 86.79(9)
C7 Rh C18 149.17(9)
C14 Rh C18 38.55(9)
C1 Rh C17 110.24(9)
C7 Rh C17 158.50(9)
C14 Rh C17 63.43(9)
C18 Rh C17 37.14(9)
C1 Rh C15 138.52(9)
C7 Rh C15 100.96(9)
C14 Rh C15 38.02(9)
C18 Rh C15 62.84(9)
C17 Rh C15 62.14(9)
C1 Rh C16 147.44(9)
C7 Rh C16 120.65(9)
C14 Rh C16 62.90(9)
C18 Rh C16 62.66(9)
C17 Rh C16 37.90(9)
C15 Rh C16 36.25(8)
C1 Rh Cl1 96.16(6)
C7 Rh Cl1 84.74(7)
C14 Rh Cl1 155.41(7)
C18 Rh Cl1 126.07(6)
C17 Rh Cl1 94.02(6)
C15 Rh Cl1 124.15(6)
C16 Rh Cl1 93.49(6)
N1 C1 C2 102.70(19)
N1 C1 Rh 127.12(16)
C2 C1 Rh 128.20(17)
N2 N1 C1 114.27(18)
N2 N1 C8 115.64(18)
C1 N1 C8 130.08(19)
N1 C8 C9 111.8(2)
N1 C8 H8A 109.2
C9 C8 H8A 109.2
N1 C8 H8B 109.2
C9 C8 H8B 109.2
H8A C8 H8B 107.9
C8 C9 H9A 109.5
C8 C9 H9B 109.5
H9A C9 H9B 109.5
C8 C9 H9C 109.5
H9A C9 H9C 109.5
H9B C9 H9C 109.5
N3 N2 N1 103.39(18)
N2 N3 C2 112.84(19)
N2 N3 C10 118.65(19)
C2 N3 C10 128.3(2)
N3 C10 H10A 109.5
N3 C10 H10B 109.5
H10A C10 H10B 109.5
N3 C10 H10C 109.5
H10A C10 H10C 109.5
H10B C10 H10C 109.5
N3 C10 H10D 109.5
H10A C10 H10D 141.1
H10B C10 H10D 56.3
H10C C10 H10D 56.3
N3 C10 H10E 109.5
H10A C10 H10E 56.3
H10B C10 H10E 141.1
H10C C10 H10E 56.3
H10D C10 H10E 109.5
N3 C10 H10F 109.5
H10A C10 H10F 56.3
H10B C10 H10F 56.3
H10C C10 H10F 141.1
H10D C10 H10F 109.5
H10E C10 H10F 109.5
N3 C2 C1 106.8(2)
N3 C2 C3 123.7(2)
C1 C2 C3 129.1(2)
C2 C3 C4 110.8(2)
C2 C3 H3A 109.5
C4 C3 H3A 109.5
C2 C3 H3B 109.5
C4 C3 H3B 109.5
H3A C3 H3B 108.1
C5 C4 C3 112.4(2)
C5 C4 H4A 109.1
C3 C4 H4A 109.1
C5 C4 H4B 109.1
C3 C4 H4B 109.1
H4A C4 H4B 107.8
C6 C5 C4 115.8(2)
C6 C5 H5A 108.3
C4 C5 H5A 108.3
C6 C5 H5B 108.3
C4 C5 H5B 108.3
H5A C5 H5B 107.4
N6 C6 C7 106.9(2)
N6 C6 C5 119.2(2)
C7 C6 C5 133.6(2)
N4 C7 C6 101.6(2)
N4 C7 Rh 121.49(17)
C6 C7 Rh 136.72(17)
N5 N4 C7 115.1(2)
N5 N4 C11 114.97(19)
C7 N4 C11 129.7(2)
N4 C11 C12 111.9(2)
N4 C11 H11A 109.2
C12 C11 H11A 109.2
N4 C11 H11B 109.2
C12 C11 H11B 109.2
H11A C11 H11B 107.9
C11 C12 H12A 109.5
C11 C12 H12B 109.5
H12A C12 H12B 109.5
C11 C12 H12C 109.5
H12A C12 H12C 109.5
H12B C12 H12C 109.5
N6 N5 N4 103.37(18)
N5 N6 C6 113.0(2)
N5 N6 C13 117.5(2)
C6 N6 C13 129.5(2)
N6 C13 H13A 109.5
N6 C13 H13B 109.5
H13A C13 H13B 109.5
N6 C13 H13C 109.5
H13A C13 H13C 109.5
H13B C13 H13C 109.5
C15 C14 C18 107.4(2)
C15 C14 C19 124.5(2)
C18 C14 C19 125.6(2)
C15 C14 Rh 74.27(14)
C18 C14 Rh 72.18(13)
C19 C14 Rh 133.54(19)
C16 C15 C14 108.7(2)
C16 C15 C20 127.9(2)
C14 C15 C20 123.2(2)
C16 C15 Rh 72.33(14)
C14 C15 Rh 67.71(13)
C20 C15 Rh 129.72(18)
C15 C16 C17 107.5(2)
C15 C16 C21 129.5(2)
C17 C16 C21 122.9(2)
C15 C16 Rh 71.42(14)
C17 C16 Rh 69.33(13)
C21 C16 Rh 128.19(17)
C18 C17 C16 108.4(2)
C18 C17 C22 127.2(2)
C16 C17 C22 124.0(2)
C18 C17 Rh 70.90(13)
C16 C17 Rh 72.77(13)
C22 C17 Rh 127.36(18)
C17 C18 C14 107.9(2)
C17 C18 C23 126.6(2)
C14 C18 C23 125.5(2)
C17 C18 Rh 71.96(13)
C14 C18 Rh 69.27(13)
C23 C18 Rh 126.55(16)
C14 C19 H19A 109.5
C14 C19 H19B 109.5
H19A C19 H19B 109.5
C14 C19 H19C 109.5
H19A C19 H19C 109.5
H19B C19 H19C 109.5
C15 C20 H20A 109.5
C15 C20 H20B 109.5
H20A C20 H20B 109.5
C15 C20 H20C 109.5
H20A C20 H20C 109.5
H20B C20 H20C 109.5
C16 C21 H21A 109.5
C16 C21 H21B 109.5
H21A C21 H21B 109.5
C16 C21 H21C 109.5
H21A C21 H21C 109.5
H21B C21 H21C 109.5
C17 C22 H22A 109.5
C17 C22 H22B 109.5
H22A C22 H22B 109.5
C17 C22 H22C 109.5
H22A C22 H22C 109.5
H22B C22 H22C 109.5
C18 C23 H23A 109.5
C18 C23 H23B 109.5
H23A C23 H23B 109.5
C18 C23 H23C 109.5
H23A C23 H23C 109.5
H23B C23 H23C 109.5
F2 B F1 118.1(14)
F2 B F3 105.1(14)
F1 B F3 107.4(14)
F2 B F4 112.9(14)
F1 B F4 107.7(13)
F3 B F4 104.7(14)

loop_
_geom_bond_atom_site_label_1
_geom_bond_atom_site_label_2
_geom_bond_distance
Rh C1 2.026(2)
Rh C7 2.082(2)
Rh C14 2.170(2)
Rh C18 2.209(2)
Rh C17 2.223(2)
Rh C15 2.257(2)
Rh C16 2.269(2)
Rh Cl1 2.4104(6)
C1 N1 1.373(3)
C1 C2 1.389(3)
N1 N2 1.336(3)
N1 C8 1.468(3)
C8 C9 1.510(3)
C8 H8A 0.9900
C8 H8B 0.9900
C9 H9A 0.9800
C9 H9B 0.9800
C9 H9C 0.9800
N2 N3 1.320(3)
N3 C2 1.359(3)
N3 C10 1.461(3)
C10 H10A 0.9800
C10 H10B 0.9800
C10 H10C 0.9800
C10 H10D 0.9800
C10 H10E 0.9800
C10 H10F 0.9800
C2 C3 1.491(3)
C3 C4 1.533(4)
C3 H3A 0.9900
C3 H3B 0.9900
C4 C5 1.528(4)
C4 H4A 0.9900
C4 H4B 0.9900
C5 C6 1.501(3)
C5 H5A 0.9900
C5 H5B 0.9900
C6 N6 1.361(3)
C6 C7 1.405(3)
C7 N4 1.378(3)
N4 N5 1.332(3)
N4 C11 1.477(3)
C11 C12 1.513(4)
C11 H11A 0.9900
C11 H11B 0.9900
C12 H12A 0.9800
C12 H12B 0.9800
C12 H12C 0.9800
N5 N6 1.316(3)
N6 C13 1.465(3)
C13 H13A 0.9800
C13 H13B 0.9800
C13 H13C 0.9800
C14 C15 1.445(3)
C14 C18 1.446(3)
C14 C19 1.498(3)
C15 C16 1.408(3)
C15 C20 1.500(3)
C16 C17 1.459(3)
C16 C21 1.497(3)
C17 C18 1.411(3)
C17 C22 1.491(3)
C18 C23 1.501(3)
C19 H19A 0.9800
C19 H19B 0.9800
C19 H19C 0.9800
C20 H20A 0.9800
C20 H20B 0.9800
C20 H20C 0.9800
C21 H21A 0.9800
C21 H21B 0.9800
C21 H21C 0.9800
C22 H22A 0.9800
C22 H22B 0.9800
C22 H22C 0.9800
C23 H23A 0.9800
C23 H23B 0.9800
C23 H23C 0.9800
B F2 1.316(13)
B F1 1.339(13)
B F3 1.348(14)
B F4 1.353(14)

loop_
_geom_torsion_atom_site_label_1
_geom_torsion_atom_site_label_2
_geom_torsion_atom_site_label_3
_geom_torsion_atom_site_label_4
_geom_torsion
C7 Rh C1 N1 -133.3(2)
C14 Rh C1 N1 113.6(2)
C18 Rh C1 N1 77.5(2)
C17 Rh C1 N1 48.2(2)
C15 Rh C1 N1 118.6(2)
C16 Rh C1 N1 58.0(3)
Cl1 Rh C1 N1 -48.4(2)
C7 Rh C1 C2 65.5(2)
C14 Rh C1 C2 -47.6(2)
C18 Rh C1 C2 -83.7(2)
C17 Rh C1 C2 -113.0(2)
C15 Rh C1 C2 -42.6(3)
C16 Rh C1 C2 -103.2(2)
Cl1 Rh C1 C2 150.4(2)
C2 C1 N1 N2 0.0(3)
Rh C1 N1 N2 -164.97(16)
C2 C1 N1 C8 179.0(2)
Rh C1 N1 C8 14.1(3)
N2 N1 C8 C9 -73.6(3)
C1 N1 C8 C9 107.3(3)
C1 N1 N2 N3 0.1(3)
C8 N1 N2 N3 -179.12(19)
N1 N2 N3 C2 -0.1(3)
N1 N2 N3 C10 175.6(2)
N2 N3 C2 C1 0.1(3)
C10 N3 C2 C1 -175.1(3)
N2 N3 C2 C3 -173.4(2)
C10 N3 C2 C3 11.4(4)
N1 C1 C2 N3 -0.1(2)
Rh C1 C2 N3 164.67(17)
N1 C1 C2 C3 173.0(2)
Rh C1 C2 C3 -22.3(4)
N3 C2 C3 C4 82.4(3)
C1 C2 C3 C4 -89.5(3)
C2 C3 C4 C5 45.5(3)
C3 C4 C5 C6 63.1(3)
C4 C5 C6 N6 109.0(3)
C4 C5 C6 C7 -78.6(4)
N6 C6 C7 N4 1.3(3)
C5 C6 C7 N4 -171.8(3)
N6 C6 C7 Rh 176.16(19)
C5 C6 C7 Rh 3.1(5)
C1 Rh C7 N4 167.20(19)
C14 Rh C7 N4 -90.7(2)
C18 Rh C7 N4 -107.0(2)
C17 Rh C7 N4 -16.5(4)
C15 Rh C7 N4 -52.7(2)
C16 Rh C7 N4 -19.8(2)
Cl1 Rh C7 N4 71.13(18)
C1 Rh C7 C6 -6.9(3)
C14 Rh C7 C6 95.2(3)
C18 Rh C7 C6 78.8(3)
C17 Rh C7 C6 169.4(2)
C15 Rh C7 C6 133.2(3)
C16 Rh C7 C6 166.1(2)
Cl1 Rh C7 C6 -103.0(3)
C6 C7 N4 N5 -1.2(3)
Rh C7 N4 N5 -177.10(16)
C6 C7 N4 C11 173.3(2)
Rh C7 N4 C11 -2.6(3)
N5 N4 C11 C12 57.6(3)
C7 N4 C11 C12 -117.0(3)
C7 N4 N5 N6 0.6(3)
C11 N4 N5 N6 -174.8(2)
N4 N5 N6 C6 0.3(3)
N4 N5 N6 C13 -178.6(2)
C7 C6 N6 N5 -1.0(3)
C5 C6 N6 N5 173.2(2)
C7 C6 N6 C13 177.6(2)
C5 C6 N6 C13 -8.1(4)
C1 Rh C14 C15 174.65(14)
C7 Rh C14 C15 78.82(15)
C18 Rh C14 C15 -114.6(2)
C17 Rh C14 C15 -77.96(14)
C16 Rh C14 C15 -35.28(13)
Cl1 Rh C14 C15 -52.8(2)
C1 Rh C14 C18 -70.77(14)
C7 Rh C14 C18 -166.60(13)
C17 Rh C14 C18 36.62(13)
C15 Rh C14 C18 114.6(2)
C16 Rh C14 C18 79.30(14)
Cl1 Rh C14 C18 61.8(2)
C1 Rh C14 C19 51.8(3)
C7 Rh C14 C19 -44.1(3)
C18 Rh C14 C19 122.5(3)
C17 Rh C14 C19 159.1(3)
C15 Rh C14 C19 -122.9(3)
C16 Rh C14 C19 -158.2(3)
Cl1 Rh C14 C19 -175.66(16)
C18 C14 C15 C16 -4.1(3)
C19 C14 C15 C16 -166.6(2)
Rh C14 C15 C16 61.00(17)
C18 C14 C15 C20 171.0(2)
C19 C14 C15 C20 8.6(4)
Rh C14 C15 C20 -123.9(2)
C18 C14 C15 Rh -65.10(16)
C19 C14 C15 Rh 132.4(3)
C1 Rh C15 C16 -127.54(16)
C7 Rh C15 C16 127.88(14)
C14 Rh C15 C16 -119.6(2)
C18 Rh C15 C16 -80.02(15)
C17 Rh C15 C16 -37.95(14)
Cl1 Rh C15 C16 36.82(16)
C1 Rh C15 C14 -8.0(2)
C7 Rh C15 C14 -112.53(14)
C18 Rh C15 C14 39.56(14)
C17 Rh C15 C14 81.64(15)
C16 Rh C15 C14 119.6(2)
Cl1 Rh C15 C14 156.41(12)
C1 Rh C15 C20 107.4(2)
C7 Rh C15 C20 2.9(2)
C14 Rh C15 C20 115.4(3)
C18 Rh C15 C20 155.0(3)
C17 Rh C15 C20 -163.0(3)
C16 Rh C15 C20 -125.0(3)
Cl1 Rh C15 C20 -88.2(2)
C14 C15 C16 C17 2.1(3)
C20 C15 C16 C17 -172.7(2)
Rh C15 C16 C17 60.25(16)
C14 C15 C16 C21 177.2(2)
C20 C15 C16 C21 2.4(4)
Rh C15 C16 C21 -124.6(3)
C14 C15 C16 Rh -58.15(17)
C20 C15 C16 Rh 127.0(3)
C1 Rh C16 C15 102.62(19)
C7 Rh C16 C15 -64.25(16)
C14 Rh C16 C15 36.99(14)
C18 Rh C16 C15 80.56(15)
C17 Rh C16 C15 117.7(2)
Cl1 Rh C16 C15 -150.20(13)
C1 Rh C16 C17 -15.1(2)
C7 Rh C16 C17 178.01(13)
C14 Rh C16 C17 -80.75(15)
C18 Rh C16 C17 -37.18(13)
C15 Rh C16 C17 -117.7(2)
Cl1 Rh C16 C17 92.06(13)
C1 Rh C16 C21 -131.3(2)
C7 Rh C16 C21 61.8(2)
C14 Rh C16 C21 163.1(2)
C18 Rh C16 C21 -153.4(2)
C17 Rh C16 C21 -116.2(3)
C15 Rh C16 C21 126.1(3)
Cl1 Rh C16 C21 -24.1(2)
C15 C16 C17 C18 0.7(3)
C21 C16 C17 C18 -174.8(2)
Rh C16 C17 C18 62.32(16)
C15 C16 C17 C22 174.6(2)
C21 C16 C17 C22 -1.0(4)
Rh C16 C17 C22 -123.9(2)
C15 C16 C17 Rh -61.59(17)
C21 C16 C17 Rh 122.9(2)
C1 Rh C17 C18 54.15(15)
C7 Rh C17 C18 -121.9(2)
C14 Rh C17 C18 -38.00(14)
C15 Rh C17 C18 -80.95(15)
C16 Rh C17 C18 -117.2(2)
Cl1 Rh C17 C18 152.23(13)
C1 Rh C17 C16 171.39(13)
C7 Rh C17 C16 -4.7(3)
C14 Rh C17 C16 79.24(15)
C18 Rh C17 C16 117.2(2)
C15 Rh C17 C16 36.29(13)
Cl1 Rh C17 C16 -90.53(13)
C1 Rh C17 C22 -68.6(2)
C7 Rh C17 C22 115.3(3)
C14 Rh C17 C22 -160.8(2)
C18 Rh C17 C22 -122.8(3)
C15 Rh C17 C22 156.3(2)
C16 Rh C17 C22 120.0(3)
Cl1 Rh C17 C22 29.4(2)
C16 C17 C18 C14 -3.3(3)
C22 C17 C18 C14 -176.8(2)
Rh C17 C18 C14 60.26(16)
C16 C17 C18 C23 173.9(2)
C22 C17 C18 C23 0.3(4)
Rh C17 C18 C23 -122.6(2)
C16 C17 C18 Rh -63.52(16)
C22 C17 C18 Rh 122.9(3)
C15 C14 C18 C17 4.5(3)
C19 C14 C18 C17 166.7(2)
Rh C14 C18 C17 -61.98(17)
C15 C14 C18 C23 -172.7(2)
C19 C14 C18 C23 -10.5(4)
Rh C14 C18 C23 120.8(2)
C15 C14 C18 Rh 66.50(17)
C19 C14 C18 Rh -131.3(3)
C1 Rh C18 C17 -130.39(14)
C7 Rh C18 C17 142.63(18)
C14 Rh C18 C17 117.9(2)
C15 Rh C18 C17 78.90(15)
C16 Rh C18 C17 37.94(13)
Cl1 Rh C18 C17 -35.10(16)
C1 Rh C18 C14 111.70(14)
C7 Rh C18 C14 24.7(2)
C17 Rh C18 C14 -117.9(2)
C15 Rh C18 C14 -39.02(13)
C16 Rh C18 C14 -79.98(15)
Cl1 Rh C18 C14 -153.02(11)
C1 Rh C18 C23 -7.8(2)
C7 Rh C18 C23 -94.8(3)
C14 Rh C18 C23 -119.5(3)
C17 Rh C18 C23 122.6(3)
C15 Rh C18 C23 -158.5(2)
C16 Rh C18 C23 160.5(2)
Cl1 Rh C18 C23 87.5(2)
